data_2312257
loop_
_publ_author_name
'Shahed, H.'
'Sharma, N.'
'Angst, M.'
'Voigt, J.'
'Per&#xdf;on, J'
'Prakash, P.'
'T&#xf6;rnroos, K W'
'Chernyshov, D.'
'Gildenast, H.'
'Ohl, M.'
'Saffarini, G.'
'Grzechnik, A.'
'Friese, K.'

_publ_section_title
;
 Structural insight into the cooperativity of spin crossover compounds.
;
_journal_issue 'Pt 5'
_journal_name_full 'Acta crystallographica Section B, Structural science, crystal engineering and materials'
_journal_page_first 354
_journal_page_last 367
_journal_paper_doi 10.1107/S2052520623005814
_journal_volume 79
_journal_year 2023
_chemical_formula_sum 'C10.86 H8 Fe0.29 N1.71 S0.57'
_chemical_formula_weight 196.75
_space_group_crystal_system orthorhombic
_space_group_IT_number 56
_space_group_name_Hall '-P 2ab 2ac'
_space_group_name_H-M_alt 'P c c n'
_atom_sites_solution_hydrogens geom
_audit_creation_method SHELXL-2019/2
_cell_angle_alpha 90
_cell_angle_beta 90
_cell_angle_gamma 90
_cell_formula_units_Z 14
_cell_length_a 12.9471(5)
_cell_length_b 15.1392(6)
_cell_length_c 17.6059(6)
_cell_measurement_reflns_used 2953
_cell_measurement_temperature 275(2)
_cell_measurement_theta_max 21.1280
_cell_measurement_theta_min 1.895
_cell_volume 3450.9(2)
_computing_structure_refinement 'SHELXL-2019/2 (Sheldrick, 2019)'
_diffrn_ambient_temperature 293(2)
_diffrn_measured_fraction_theta_full 0.985
_diffrn_measured_fraction_theta_max 0.827
_diffrn_measurement_device_type '4-circle diffractometer'
_diffrn_radiation_type Synchrotron
_diffrn_radiation_wavelength 0.65524
_diffrn_reflns_av_R_equivalents 0.0895
_diffrn_reflns_av_unetI/netI 0.0678
_diffrn_reflns_Laue_measured_fraction_full 0.985
_diffrn_reflns_Laue_measured_fraction_max 0.827
_diffrn_reflns_limit_h_max 20
_diffrn_reflns_limit_h_min -20
_diffrn_reflns_limit_k_max 19
_diffrn_reflns_limit_k_min -19
_diffrn_reflns_limit_l_max 28
_diffrn_reflns_limit_l_min -28
_diffrn_reflns_number 36330
_diffrn_reflns_point_group_measured_fraction_full 0.985
_diffrn_reflns_point_group_measured_fraction_max 0.827
_diffrn_reflns_theta_full 23.150
_diffrn_reflns_theta_max 33.000
_diffrn_reflns_theta_min 1.908
_exptl_absorpt_coefficient_mu 0.436
_exptl_crystal_density_diffrn 1.325
_exptl_crystal_description irregular
_exptl_crystal_F_000 1424
_refine_diff_density_max 0.201
_refine_diff_density_min -0.204
_refine_diff_density_rms 0.036
_refine_ls_extinction_method none
_refine_ls_goodness_of_fit_ref 1.137
_refine_ls_hydrogen_treatment constr
_refine_ls_matrix_type full
_refine_ls_number_parameters 213
_refine_ls_number_reflns 6873
_refine_ls_number_restraints 0
_refine_ls_restrained_S_all 1.137
_refine_ls_R_factor_all 0.2056
_refine_ls_R_factor_gt 0.0978
_refine_ls_shift/su_max 0.000
_refine_ls_shift/su_mean 0.000
_refine_ls_structure_factor_coef Fsqd
_refine_ls_weighting_details 'w=1/[\s^2^(Fo^2^)+(0.0415P)^2^+1.2800P] where P=(Fo^2^+2Fc^2^)/3'
_refine_ls_weighting_scheme calc
_refine_ls_wR_factor_gt 0.1550
_refine_ls_wR_factor_ref 0.1899
_reflns_Friedel_coverage 0.000
_reflns_number_gt 3075
_reflns_number_total 6873
_reflns_threshold_expression 'I > 2\s(I)'
_cod_data_source_file Bia_Portho_275K.cif
_cod_data_source_block Bia_dw4400_275K
_cod_depositor_comments 'Adding full bibliography for 2312165--2312274.cif.'
_cod_database_code 2312257
_shelx_shelxl_version_number 2019/2
_shelx_space_group_comment
;
The symmetry employed for this shelxl refinement is uniquely defined
by the following loop, which should always be used as a source of
symmetry information in preference to the above space-group names.
They are only intended as comments.
;

loop_
_space_group_symop_operation_xyz
'x, y, z'
'-x+1/2, -y+1/2, z'
'-x, y+1/2, -z+1/2'
'x+1/2, -y, -z+1/2'
'-x, -y, -z'
'x-1/2, y-1/2, -z'
'x, -y-1/2, z-1/2'
'-x-1/2, y, z-1/2'

loop_
_atom_site_label
_atom_site_type_symbol
_atom_site_fract_x
_atom_site_fract_y
_atom_site_fract_z
_atom_site_U_iso_or_equiv
_atom_site_adp_type
_atom_site_occupancy
_atom_site_site_symmetry_order
_atom_site_calc_flag
_atom_site_refinement_flags_posn
_atom_site_refinement_flags_adp
_atom_site_refinement_flags_occupancy
_atom_site_disorder_assembly
_atom_site_disorder_group
Fe01 Fe 0.750000 0.750000 0.57639(3) 0.0616(2) Uani 1 2 d S T P . .
S002 S 0.90969(10) 0.55756(9) 0.39543(6) 0.1071(4) Uani 1 1 d . . . . .
N003 N 0.7445(2) 0.84401(17) 0.67494(14) 0.0643(6) Uani 1 1 d . . . . .
N004 N 0.8009(2) 0.6612(2) 0.49662(16) 0.0803(8) Uani 1 1 d . . . . .
N005 N 0.9104(2) 0.79622(18) 0.59413(15) 0.0670(7) Uani 1 1 d . . . . .
C006 C 0.6563(3) 0.8607(2) 0.72072(17) 0.0644(8) Uani 1 1 d . . . . .
C007 C 0.5642(3) 0.8826(2) 0.68587(17) 0.0685(8) Uani 1 1 d . . . . .
H007 H 0.561583 0.889748 0.633442 0.082 Uiso 1 1 calc R U . . .
C008 C 0.9256(3) 0.8474(2) 0.65531(18) 0.0696(8) Uani 1 1 d . . . . .
C009 C 0.8327(3) 0.8706(2) 0.69742(19) 0.0726(9) Uani 1 1 d . . . . .
H009 H 0.837808 0.904954 0.741028 0.087 Uiso 1 1 calc R U . . .
C00A C 0.6594(3) 0.8502(2) 0.79872(18) 0.0750(9) Uani 1 1 d . . . . .
H00A H 0.721051 0.835198 0.822549 0.090 Uiso 1 1 calc R U . . .
C00B C 0.4780(3) 0.8842(2) 0.80672(19) 0.0718(9) Uani 1 1 d . . . . .
C00C C 0.4767(3) 0.8939(2) 0.7286(2) 0.0731(9) Uani 1 1 d . . . . .
H00C H 0.415072 0.908476 0.704572 0.088 Uiso 1 1 calc R U . . .
C00D C 0.8462(3) 0.6186(2) 0.45439(18) 0.0697(9) Uani 1 1 d . . . . .
C00E C 0.5707(3) 0.8621(2) 0.84122(19) 0.0804(10) Uani 1 1 d . . . . .
H00E H 0.573250 0.855161 0.893671 0.096 Uiso 1 1 calc R U . . .
C00F C 0.3827(3) 0.8979(2) 0.8519(2) 0.0774(9) Uani 1 1 d . . . . .
C00G C 0.9933(3) 0.7731(2) 0.5529(2) 0.0809(10) Uani 1 1 d . . . . .
H00G H 0.984308 0.737776 0.510255 0.097 Uiso 1 1 calc R U . . .
C00H C 0.3853(3) 0.9422(3) 0.9207(2) 0.0887(11) Uani 1 1 d . . . . .
H00H H 0.448023 0.962725 0.939418 0.106 Uiso 1 1 calc R U . . .
C00I C 1.0218(3) 0.8765(3) 0.6772(2) 0.0939(12) Uani 1 1 d . . . . .
H00I H 1.029792 0.911956 0.719890 0.113 Uiso 1 1 calc R U . . .
C00J C 0.2883(4) 0.8677(3) 0.8264(3) 0.1021(13) Uani 1 1 d . . . . .
H00J H 0.284454 0.837268 0.780622 0.123 Uiso 1 1 calc R U . . .
C00K C 0.1990(4) 0.8821(3) 0.8683(3) 0.1192(16) Uani 1 1 d . . . . .
H00K H 0.135924 0.861374 0.850495 0.143 Uiso 1 1 calc R U . . .
C00L C 1.1059(3) 0.8519(3) 0.6343(3) 0.1121(15) Uani 1 1 d . . . . .
H00L H 1.171906 0.870448 0.647818 0.135 Uiso 1 1 calc R U . . .
C00M C 0.2957(4) 0.9564(3) 0.9620(3) 0.1035(14) Uani 1 1 d . . . . .
H00M H 0.298639 0.986404 1.008060 0.124 Uiso 1 1 calc R U . . .
C00N C 0.2036(4) 0.9265(3) 0.9354(3) 0.1123(15) Uani 1 1 d . . . . .
H00N H 0.143575 0.936467 0.963157 0.135 Uiso 1 1 calc R U . . .
C00O C 1.0914(3) 0.8003(3) 0.5721(3) 0.0998(13) Uani 1 1 d . . . . .
H00O H 1.147562 0.783397 0.542606 0.120 Uiso 1 1 calc R U . . .

loop_
_atom_site_aniso_label
_atom_site_aniso_U_11
_atom_site_aniso_U_22
_atom_site_aniso_U_33
_atom_site_aniso_U_23
_atom_site_aniso_U_13
_atom_site_aniso_U_12
Fe01 0.0644(4) 0.0728(4) 0.0475(3) 0.000 0.000 0.0056(3)
S002 0.1087(8) 0.1436(10) 0.0692(6) -0.0102(6) 0.0166(6) 0.0482(7)
N003 0.0691(16) 0.0682(15) 0.0555(13) 0.0006(12) -0.0043(14) 0.0131(14)
N004 0.088(2) 0.087(2) 0.0652(17) -0.0101(15) 0.0123(15) 0.0033(16)
N005 0.0655(16) 0.0745(17) 0.0611(15) 0.0078(13) -0.0001(13) 0.0042(14)
C006 0.074(2) 0.0636(19) 0.0557(17) -0.0060(14) -0.0017(15) 0.0126(15)
C007 0.081(2) 0.071(2) 0.0535(17) -0.0003(15) -0.0052(16) 0.0161(17)
C008 0.070(2) 0.075(2) 0.0639(19) 0.0061(16) -0.0085(16) 0.0012(17)
C009 0.082(2) 0.075(2) 0.0604(18) -0.0040(16) -0.0089(17) 0.0072(18)
C00A 0.075(2) 0.088(2) 0.0617(18) -0.0002(17) -0.0055(17) 0.0191(18)
C00B 0.078(2) 0.067(2) 0.070(2) -0.0031(16) 0.0044(17) 0.0131(17)
C00C 0.072(2) 0.074(2) 0.074(2) -0.0024(17) -0.0074(18) 0.0193(17)
C00D 0.069(2) 0.088(2) 0.0518(16) 0.0018(17) -0.0015(15) 0.0006(18)
C00E 0.092(3) 0.092(3) 0.0574(18) 0.0075(17) 0.0006(18) 0.021(2)
C00F 0.084(3) 0.068(2) 0.080(2) 0.0050(18) 0.0052(19) 0.0178(18)
C00G 0.074(2) 0.093(3) 0.076(2) 0.0099(19) 0.0137(19) -0.0009(19)
C00H 0.089(3) 0.100(3) 0.078(2) 0.001(2) 0.005(2) 0.029(2)
C00I 0.078(3) 0.110(3) 0.094(3) -0.004(2) -0.018(2) -0.007(2)
C00J 0.090(3) 0.108(3) 0.108(3) -0.016(3) 0.009(3) 0.008(2)
C00K 0.081(3) 0.134(4) 0.143(5) -0.012(4) 0.015(3) 0.009(3)
C00L 0.069(3) 0.143(4) 0.124(4) 0.009(3) -0.014(3) -0.013(3)
C00M 0.108(3) 0.115(3) 0.087(3) -0.001(2) 0.008(3) 0.046(3)
C00N 0.096(3) 0.127(4) 0.114(4) 0.010(3) 0.025(3) 0.036(3)
C00O 0.065(2) 0.127(4) 0.107(3) 0.015(3) 0.010(2) -0.001(2)

loop_
_atom_type_symbol
_atom_type_description
_atom_type_scat_dispersion_real
_atom_type_scat_dispersion_imag
_atom_type_scat_source
Fe Fe 0.3265 0.6960 'International Tables Vol C Tables 4.2.6.8 and 6.1.1.4'
C C 0.0024 0.0013 'International Tables Vol C Tables 4.2.6.8 and 6.1.1.4'
H H 0.0000 0.0000 'International Tables Vol C Tables 4.2.6.8 and 6.1.1.4'
N N 0.0049 0.0027 'International Tables Vol C Tables 4.2.6.8 and 6.1.1.4'
S S 0.1051 0.1002 'International Tables Vol C Tables 4.2.6.8 and 6.1.1.4'

loop_
_geom_angle_atom_site_label_1
_geom_angle_atom_site_label_2
_geom_angle_atom_site_label_3
_geom_angle
_geom_angle_site_symmetry_1
_geom_angle_site_symmetry_3
_geom_angle_publ_flag
N004 Fe01 N004 93.65(17) . 2_665 ?
N004 Fe01 N005 90.12(11) . . ?
N004 Fe01 N005 101.00(11) 2_665 . ?
N004 Fe01 N005 101.00(11) . 2_665 ?
N004 Fe01 N005 90.12(11) 2_665 2_665 ?
N005 Fe01 N005 163.78(14) . 2_665 ?
N004 Fe01 N003 162.54(11) . . ?
N004 Fe01 N003 95.95(10) 2_665 . ?
N005 Fe01 N003 73.75(10) . . ?
N005 Fe01 N003 93.54(10) 2_665 . ?
N004 Fe01 N003 95.95(10) . 2_665 ?
N004 Fe01 N003 162.54(11) 2_665 2_665 ?
N005 Fe01 N003 93.54(10) . 2_665 ?
N005 Fe01 N003 73.75(10) 2_665 2_665 ?
N003 Fe01 N003 78.79(13) . 2_665 ?
C009 N003 C006 119.2(3) . . ?
C009 N003 Fe01 114.3(2) . . ?
C006 N003 Fe01 125.2(2) . . ?
C00D N004 Fe01 167.7(3) . . ?
C00G N005 C008 117.9(3) . . ?
C00G N005 Fe01 126.3(2) . . ?
C008 N005 Fe01 115.6(2) . . ?
C007 C006 C00A 119.6(3) . . ?
C007 C006 N003 119.0(3) . . ?
C00A C006 N003 121.3(3) . . ?
C00C C007 C006 120.0(3) . . ?
N005 C008 C00I 122.8(3) . . ?
N005 C008 C009 115.3(3) . . ?
C00I C008 C009 121.9(3) . . ?
N003 C009 C008 120.4(3) . . ?
C00E C00A C006 119.9(3) . . ?
C00C C00B C00E 118.1(3) . . ?
C00C C00B C00F 120.6(3) . . ?
C00E C00B C00F 121.3(3) . . ?
C007 C00C C00B 121.5(3) . . ?
N004 C00D S002 179.4(4) . . ?
C00A C00E C00B 120.9(3) . . ?
C00J C00F C00H 117.8(4) . . ?
C00J C00F C00B 121.1(4) . . ?
C00H C00F C00B 121.1(4) . . ?
N005 C00G C00O 121.8(4) . . ?
C00F C00H C00M 120.9(4) . . ?
C00L C00I C008 118.5(4) . . ?
C00F C00J C00K 120.8(5) . . ?
C00N C00K C00J 120.2(5) . . ?
C00O C00L C00I 119.2(4) . . ?
C00N C00M C00H 120.1(4) . . ?
C00M C00N C00K 120.1(5) . . ?
C00L C00O C00G 119.8(4) . . ?

loop_
_geom_bond_atom_site_label_1
_geom_bond_atom_site_label_2
_geom_bond_distance
_geom_bond_site_symmetry_2
_geom_bond_publ_flag
Fe01 N004 2.052(3) . ?
Fe01 N004 2.052(3) 2_665 ?
Fe01 N005 2.214(3) . ?
Fe01 N005 2.214(3) 2_665 ?
Fe01 N003 2.245(3) . ?
Fe01 N003 2.245(3) 2_665 ?
S002 C00D 1.614(4) . ?
N003 C009 1.273(4) . ?
N003 C006 1.421(4) . ?
N004 C00D 1.146(4) . ?
N005 C00G 1.341(4) . ?
N005 C008 1.341(4) . ?
C006 C007 1.382(4) . ?
C006 C00A 1.383(4) . ?
C007 C00C 1.371(4) . ?
C008 C00I 1.376(5) . ?
C008 C009 1.455(5) . ?
C00A C00E 1.382(5) . ?
C00B C00C 1.383(5) . ?
C00B C00E 1.386(5) . ?
C00B C00F 1.482(5) . ?
C00F C00J 1.380(6) . ?
C00F C00H 1.385(5) . ?
C00G C00O 1.377(5) . ?
C00H C00M 1.386(6) . ?
C00I C00L 1.376(6) . ?
C00J C00K 1.389(6) . ?
C00K C00N 1.361(6) . ?
C00L C00O 1.358(6) . ?
C00M C00N 1.358(7) . ?
